data_4116732
loop_
_publ_author_name
'Hiroshi M. Yamamoto'
'Jun-Ichi Yamaura'
'Reizo Kato'

_publ_contact_author
;
Hiroshi M. Yamamoto
Kato Lab., The Institute for Solid State Physics, 
The University of Tokyo
7-22-1, Roppongi, Minato-ku, Tokyo, 106, Japan  
;
_publ_contact_author_email ' yhiroshi@kappa.issp.u-tokyo.ac.jp '
_publ_contact_author_fax ' +81-3-3478-6742 '
_publ_contact_author_phone ' +81-3-3478-6811 (ext.5714) '
_publ_section_title
;
 Multicomponent Molecular Conductors with Supramolecular Assembly:
 Iodine-Containing Neutral Molecules as Building Blocks
;
_journal_name_full 'Journal of the American Chemical Society'
_journal_page_first 5905
_journal_page_last 5913
_journal_paper_doi 10.1021/ja980024u
_journal_volume 120
_journal_year 1998
_chemical_formula_structural (BEDT-TTF)2Br2(DIA)(TIE)
_chemical_formula_sum 'C24 H16 Br2 I6 S16'
_chemical_formula_weight 1738.59
_space_group_IT_number 2
_symmetry_cell_setting triclinic
_symmetry_Int_Tables_number 2
_symmetry_space_group_name_Hall '-P 1'
_symmetry_space_group_name_H-M 'P -1'
_audit_creation_date 'Sat Aug 16 17:00:42 1997'
_audit_creation_method 'from TEXRAY.INF file'
_cell_angle_alpha 96.04(2)
_cell_angle_beta 100.49(2)
_cell_angle_gamma 80.48(2)
_cell_formula_units_Z 1
_cell_length_a 10.283(2)
_cell_length_b 13.905(3)
_cell_length_c 7.966(2)
_cell_measurement_reflns_used 25
_cell_measurement_temperature 293.2
_cell_measurement_theta_max 15.9
_cell_measurement_theta_min 14.2
_cell_volume 1101.2(4)
_computing_cell_refinement 'MXC Diffractometer Control'
_computing_data_collection 'MXC Diffractometer Control'
_computing_data_reduction teXsan
_computing_publication_material teXsan
_computing_structure_refinement teXsan
_computing_structure_solution SIR92
_diffrn_ambient_temperature 293.2
_diffrn_measurement_device MXC18
_diffrn_measurement_method \w-2\q
_diffrn_orient_matrix_UB_11 0.09603
_diffrn_orient_matrix_UB_12 -0.03074
_diffrn_orient_matrix_UB_13 0.01695
_diffrn_orient_matrix_UB_21 0.02799
_diffrn_orient_matrix_UB_22 0.06635
_diffrn_orient_matrix_UB_23 0.01664
_diffrn_orient_matrix_UB_31 0.00045
_diffrn_orient_matrix_UB_32 0.00113
_diffrn_orient_matrix_UB_33 0.12583
_diffrn_radiation_detector 'scintillation counter'
_diffrn_radiation_monochromator graphite
_diffrn_radiation_source 'MAC Science rotar'
_diffrn_radiation_type 'Mo K\a'
_diffrn_radiation_wavelength 0.7107
_diffrn_reflns_av_R_equivalents 0.012
_diffrn_reflns_av_sigmaI/netI 0.028
_diffrn_reflns_limit_h_max 13
_diffrn_reflns_limit_h_min -13
_diffrn_reflns_limit_k_max 18
_diffrn_reflns_limit_k_min -18
_diffrn_reflns_limit_l_max 10
_diffrn_reflns_limit_l_min 0
_diffrn_reflns_number 8941
_diffrn_reflns_reduction_process 'Lp corrections applied'
_diffrn_reflns_theta_max 35.0
_diffrn_reflns_theta_min 1.5
_diffrn_standards_decay_% -2.83
_diffrn_standards_interval_count 100
_diffrn_standards_number 3
_exptl_absorpt_coefficient_mu 6.834
_exptl_absorpt_correction_T_max 1.000
_exptl_absorpt_correction_T_min 0.784
_exptl_absorpt_correction_type analytical
_exptl_crystal_colour black
_exptl_crystal_density_diffrn 2.621
_exptl_crystal_description block
_exptl_crystal_F_000 804.00
_exptl_crystal_size_max 0.650
_exptl_crystal_size_mid 0.450
_exptl_crystal_size_min 0.120
_refine_diff_density_max 2.98
_refine_diff_density_min -3.21
_refine_ls_extinction_coef 0.0019(4)
_refine_ls_extinction_method 'Zachariasen(1967) type 2 gaussian isotropic'
_refine_ls_goodness_of_fit_obs 5.921
_refine_ls_hydrogen_treatment noref
_refine_ls_matrix_type full
_refine_ls_number_constraints 0
_refine_ls_number_parameters 218
_refine_ls_number_reflns 6751
_refine_ls_number_restraints 0
_refine_ls_R_factor_obs 0.0554
_refine_ls_shift/esd_max 0.4870
_refine_ls_shift/esd_mean 0.0320
_refine_ls_structure_factor_coef F
_refine_ls_weighting_details 'w = 1/[\s^2^(Fo) + 0.00001|Fo|^2^]'
_refine_ls_weighting_scheme calc
_refine_ls_wR_factor_obs 0.0575
_reflns_number_observed 6751
_reflns_number_total 8450
_reflns_observed_criterion >3.0sigma(I)
_cod_data_source_file ja980024u_4.cif
_cod_data_source_block ET2Br2DIATIE
_cod_depositor_comments
;
The following automatic conversions were performed:

'_refine_ls_weighting_scheme' value 'w = 1/[\s^2^(Fo) +
0.00001|Fo|^2^]' was changed to 'calc'. New tag
'_refine_ls_weighting_details' was created. The value of the new tag
was set to 'w = 1/[\s^2^(Fo) + 0.00001|Fo|^2^]'.

Automatic conversion script
Id: cif_fix_values 3143 2015-03-26 13:38:13Z robertas 
;
_cod_original_sg_symbol_H-M 'P -1 '
_cod_original_formula_sum 'C24 H16 Br2 I6 S16 '
_cod_database_code 4116732

loop_
_symmetry_equiv_pos_as_xyz
x,y,z
-x,-y,-z

loop_
_atom_site_aniso_label
_atom_site_aniso_U_11
_atom_site_aniso_U_22
_atom_site_aniso_U_33
_atom_site_aniso_U_12
_atom_site_aniso_U_13
_atom_site_aniso_U_23
I(1) 0.0394(3) 0.0430(3) 0.0322(2) 0.0009(2) 0.0005(2) 0.0035(2)
I(2) 0.0384(3) 0.0423(3) 0.0367(3) 0.0004(2) 0.0137(2) 0.0006(2)
I(3) 0.0345(3) 0.0430(3) 0.0473(3) -0.0062(2) 0.0062(2) 0.0044(2)
Br(1) 0.0302(4) 0.0421(4) 0.0506(5) 0.0001(3) 0.0094(3) 0.0057(3)
S(1) 0.0309(8) 0.0325(9) 0.0314(8) -0.0101(7) 0.0025(7) 0.0026(7)
S(2) 0.0336(9) 0.0270(8) 0.050(1) 0.0034(7) 0.0049(8) 0.0072(7)
S(3) 0.0261(8) 0.0342(9) 0.0285(8) -0.0099(6) -0.0016(6) 0.0065(6)
S(4) 0.0208(8) 0.0332(9) 0.0438(10) 0.0000(6) -0.0016(7) 0.0070(7)
S(5) 0.058(1) 0.067(1) 0.048(1) -0.040(1) 0.015(1) -0.010(1)
S(6) 0.081(2) 0.0252(10) 0.074(2) -0.008(1) 0.023(1) 0.0073(10)
S(7) 0.045(1) 0.048(1) 0.054(1) -0.0252(9) -0.0090(9) 0.0201(9)
S(8) 0.0256(9) 0.045(1) 0.060(1) -0.0070(8) -0.0108(8) 0.0008(9)
C(1) 0.025(3) 0.024(3) 0.027(3) -0.003(2) 0.007(2) 0.000(2)
C(2) 0.021(3) 0.029(3) 0.030(3) -0.001(2) 0.006(2) 0.000(2)
C(3) 0.038(4) 0.034(4) 0.036(4) -0.014(3) 0.013(3) -0.005(3)
C(4) 0.047(4) 0.020(3) 0.048(4) -0.005(3) 0.018(3) 0.002(3)
C(5) 0.023(3) 0.031(3) 0.029(3) -0.008(2) 0.005(2) 0.001(2)
C(6) 0.019(3) 0.033(3) 0.039(4) -0.004(2) 0.003(3) -0.002(3)
C(7) 0.19(1) 0.055(6) 0.053(6) -0.049(8) 0.047(8) -0.025(5)
C(8) 0.098(9) 0.046(6) 0.103(9) -0.028(6) 0.055(7) -0.029(6)
C(9) 0.090(10) 0.21(2) 0.21(2) -0.12(1) -0.09(1) 0.15(1)
C(10) 0.063(7) 0.14(1) 0.13(1) -0.070(7) -0.043(7) 0.082(9)
C(11) 0.035(4) 0.041(4) 0.041(4) -0.007(3) 0.008(3) -0.002(3)
C(12) 0.050(5) 0.053(5) 0.053(5) -0.010(4) 0.009(4) -0.002(4)

loop_
_atom_site_label
_atom_site_fract_x
_atom_site_fract_y
_atom_site_fract_z
_atom_site_U_iso_or_equiv
_atom_site_thermal_displace_type
_atom_site_calc_flag
_atom_site_occupancy
I(1) 0.85769(5) -0.40862(4) 0.25243(6) 0.0397(1) Uani d 1.00
I(2) 1.14095(5) -0.59306(4) 0.28634(6) 0.0391(1) Uani d 1.00
I(3) 0.83508(5) -0.12605(4) -0.00412(7) 0.0415(1) Uani d 1.00
Br(1) 0.63876(7) -0.28498(6) -0.0392(1) 0.0411(2) Uani d 1.00
S(1) 0.3824(2) -0.1195(1) 0.1907(2) 0.0313(4) Uani d 1.00
S(2) 0.5887(2) -0.2120(1) 0.4510(3) 0.0376(5) Uani d 1.00
S(3) 0.5458(2) 0.0674(1) 0.2341(2) 0.0294(4) Uani d 1.00
S(4) 0.7467(2) -0.0328(1) 0.4920(2) 0.0336(4) Uani d 1.00
S(5) 0.2278(2) -0.2903(2) 0.1450(3) 0.0547(7) Uani d 1.00
S(6) 0.4572(3) -0.3931(1) 0.4229(3) 0.0588(7) Uani d 1.00
S(7) 0.6878(2) 0.2364(2) 0.2389(3) 0.0479(6) Uani d 1.00
S(8) 0.9214(2) 0.1182(1) 0.5596(3) 0.0458(5) Uani d 1.00
C(1) 0.5287(6) -0.1124(4) 0.3352(8) 0.026(2) Uani d 1.00
C(2) 0.5969(6) -0.0326(5) 0.3551(8) 0.027(2) Uani d 1.00
C(3) 0.3620(7) -0.2333(5) 0.2462(9) 0.034(2) Uani d 1.00
C(4) 0.4584(8) -0.2754(5) 0.3681(10) 0.037(2) Uani d 1.00
C(5) 0.6843(6) 0.1258(5) 0.3191(8) 0.027(2) Uani d 1.00
C(6) 0.7763(6) 0.0793(5) 0.4417(9) 0.031(2) Uani d 1.00
C(7) 0.317(2) -0.4089(8) 0.084(1) 0.096(5) Uani d 1.00
C(8) 0.435(1) -0.4501(7) 0.208(2) 0.078(4) Uani d 1.00
C(9) 0.857(1) 0.253(1) 0.320(2) 0.162(7) Uani d 1.00
C(10) 0.933(1) 0.2207(10) 0.453(2) 0.106(5) Uani d 1.00
C(11) 0.9998(7) -0.5004(6) 0.4192(9) 0.039(2) Uani d 1.00
C(12) 0.9609(9) -0.0275(6) 0.002(1) 0.052(3) Uani d 1.00
H(1) 0.2539 -0.4543 0.0634 0.1097 Uiso calc 1.00
H(2) 0.3467 -0.4039 -0.0208 0.1097 Uiso calc 1.00
H(3) 0.5115 -0.4479 0.1598 0.1008 Uiso calc 1.00
H(4) 0.4258 -0.5173 0.2143 0.1008 Uiso calc 1.00
H(5) 0.9042 0.2228 0.2270 0.1915 Uiso calc 1.00
H(6) 0.8562 0.3211 0.3242 0.1915 Uiso calc 1.00
H(7) 0.9202 0.2765 0.5394 0.1208 Uiso calc 1.00
H(8) 1.0208 0.2141 0.4333 0.1208 Uiso calc 1.00

loop_
_atom_type_symbol
_atom_type_oxidation_number
_atom_type_number_in_cell
_atom_type_scat_dispersion_real
_atom_type_scat_dispersion_imag
_atom_type_scat_source
C 0 24 0.003 0.002
;International Tables for Crystallography
(1992, Vol. C, Tables 4.2.6.8 and 6.1.1.1)
;
S 0 16 0.125 0.123
;International Tables for Crystallography
(1992, Vol. C, Tables 4.2.6.8 and 6.1.1.1)
;
H 0 16 0.000 0.000
;International Tables for Crystallography
(1992, Vol. C, Table 6.1.1.2)
;
Br 0 2 -0.290 2.459
;International Tables for Crystallography
(1992, Vol. C, Tables 4.2.6.8 and 6.1.1.1)
;
I 0 6 -0.474 1.812
;International Tables for Crystallography
(1992, Vol. C, Tables 4.2.6.8 and 6.1.1.1)
;

loop_
_geom_angle_atom_site_label_1
_geom_angle_atom_site_label_2
_geom_angle_atom_site_label_3
_geom_angle
_geom_angle_site_symmetry_1
_geom_angle_site_symmetry_2
_geom_angle_site_symmetry_3
_geom_angle_publ_flag
C(1) S(1) C(3) 94.8(3) 1_555 1_555 1_555 yes
C(1) S(2) C(4) 95.7(3) 1_555 1_555 1_555 yes
C(2) S(3) C(5) 95.4(3) 1_555 1_555 1_555 yes
C(2) S(4) C(6) 95.7(3) 1_555 1_555 1_555 yes
C(3) S(5) C(7) 99.6(5) 1_555 1_555 1_555 yes
C(4) S(6) C(8) 96.8(4) 1_555 1_555 1_555 yes
C(5) S(7) C(9) 100.5(5) 1_555 1_555 1_555 yes
C(6) S(8) C(10) 101.8(4) 1_555 1_555 1_555 yes
S(1) C(1) S(2) 115.9(3) 1_555 1_555 1_555 yes
S(1) C(1) C(2) 123.0(5) 1_555 1_555 1_555 yes
S(2) C(1) C(2) 121.0(5) 1_555 1_555 1_555 yes
S(3) C(2) S(4) 115.8(4) 1_555 1_555 1_555 yes
S(3) C(2) C(1) 123.1(5) 1_555 1_555 1_555 yes
S(4) C(2) C(1) 120.8(5) 1_555 1_555 1_555 yes
S(1) C(3) S(5) 121.1(4) 1_555 1_555 1_555 yes
S(1) C(3) C(4) 116.5(5) 1_555 1_555 1_555 yes
S(5) C(3) C(4) 122.3(5) 1_555 1_555 1_555 yes
S(2) C(4) S(6) 121.6(5) 1_555 1_555 1_555 yes
S(2) C(4) C(3) 117.0(5) 1_555 1_555 1_555 yes
S(6) C(4) C(3) 121.1(6) 1_555 1_555 1_555 yes
S(3) C(5) S(7) 116.2(4) 1_555 1_555 1_555 yes
S(3) C(5) C(6) 116.1(5) 1_555 1_555 1_555 yes
S(7) C(5) C(6) 127.7(5) 1_555 1_555 1_555 yes
S(4) C(6) S(8) 114.5(4) 1_555 1_555 1_555 yes
S(4) C(6) C(5) 116.9(5) 1_555 1_555 1_555 yes
S(8) C(6) C(5) 128.6(5) 1_555 1_555 1_555 yes
S(5) C(7) C(8) 117.4(7) 1_555 1_555 1_555 yes
S(5) C(7) H(1) 107(1) 1_555 1_555 1_555 no
S(5) C(7) H(2) 107.6(9) 1_555 1_555 1_555 no
C(8) C(7) H(1) 108(1) 1_555 1_555 1_555 no
C(8) C(7) H(2) 107(1) 1_555 1_555 1_555 no
H(1) C(7) H(2) 108.2(10) 1_555 1_555 1_555 no
S(6) C(8) C(7) 117.7(7) 1_555 1_555 1_555 yes
S(6) C(8) H(3) 109.1(9) 1_555 1_555 1_555 no
S(6) C(8) H(4) 108.0(10) 1_555 1_555 1_555 no
C(7) C(8) H(3) 106(1) 1_555 1_555 1_555 no
C(7) C(8) H(4) 105(1) 1_555 1_555 1_555 no
H(3) C(8) H(4) 109.0(10) 1_555 1_555 1_555 no
S(7) C(9) C(10) 128.7(10) 1_555 1_555 1_555 yes
S(7) C(9) H(5) 102(1) 1_555 1_555 1_555 no
S(7) C(9) H(6) 104(1) 1_555 1_555 1_555 no
C(10) C(9) H(5) 102(1) 1_555 1_555 1_555 no
C(10) C(9) H(6) 108(1) 1_555 1_555 1_555 no
H(5) C(9) H(6) 107(1) 1_555 1_555 1_555 no
S(8) C(10) C(9) 127.7(8) 1_555 1_555 1_555 yes
S(8) C(10) H(7) 104.1(9) 1_555 1_555 1_555 no
S(8) C(10) H(8) 106.9(10) 1_555 1_555 1_555 no
C(9) C(10) H(7) 101(1) 1_555 1_555 1_555 no
C(9) C(10) H(8) 107(1) 1_555 1_555 1_555 no
H(7) C(10) H(8) 107.4(10) 1_555 1_555 1_555 no
I(1) C(11) I(2) 112.1(3) 1_555 1_555 1_555 yes
I(1) C(11) C(11) 123.9(8) 1_555 1_555 2_746 yes
I(2) C(11) C(11) 124.0(8) 1_555 1_555 2_746 yes
I(3) C(12) C(12) 175(1) 1_555 1_555 2_755 yes

loop_
_geom_bond_atom_site_label_1
_geom_bond_atom_site_label_2
_geom_bond_distance
_geom_bond_site_symmetry_1
_geom_bond_site_symmetry_2
_geom_bond_publ_flag
I(1) C(11) 2.136(8) 1_555 1_555 yes
I(2) C(11) 2.131(7) 1_555 1_555 yes
I(3) C(12) 2.025(8) 1_555 1_555 yes
S(1) C(1) 1.729(6) 1_555 1_555 yes
S(1) C(3) 1.741(7) 1_555 1_555 yes
S(2) C(1) 1.712(6) 1_555 1_555 yes
S(2) C(4) 1.719(8) 1_555 1_555 yes
S(3) C(2) 1.731(6) 1_555 1_555 yes
S(3) C(5) 1.750(6) 1_555 1_555 yes
S(4) C(2) 1.717(6) 1_555 1_555 yes
S(4) C(6) 1.737(7) 1_555 1_555 yes
S(5) C(3) 1.734(7) 1_555 1_555 yes
S(5) C(7) 1.81(1) 1_555 1_555 yes
S(6) C(4) 1.740(7) 1_555 1_555 yes
S(6) C(8) 1.80(1) 1_555 1_555 yes
S(7) C(5) 1.734(7) 1_555 1_555 yes
S(7) C(9) 1.78(1) 1_555 1_555 yes
S(8) C(6) 1.746(6) 1_555 1_555 yes
S(8) C(10) 1.76(1) 1_555 1_555 yes
C(1) C(2) 1.388(8) 1_555 1_555 yes
C(3) C(4) 1.36(1) 1_555 1_555 yes
C(5) C(6) 1.364(9) 1_555 1_555 yes
C(7) C(8) 1.49(2) 1_555 1_555 yes
C(9) C(10) 1.27(1) 1_555 1_555 yes
C(11) C(11) 1.28(1) 1_555 2_746 yes
C(12) C(12) 1.21(2) 1_555 2_755 yes

loop_
_geom_contact_atom_site_label_1
_geom_contact_atom_site_label_2
_geom_contact_distance
_geom_contact_site_symmetry_1
_geom_contact_site_symmetry_2
I(1) Br(1) 3.3280(9) 1_555 1_555
I(2) Br(1) 3.3961(9) 1_555 2_745
I(3) Br(1) 3.190(1) 1_555 1_555
Br(1) S(7) 3.434(2) 1_555 2_655
S(1) S(4) 3.436(3) 1_555 2_656
S(1) C(6) 3.556(7) 1_555 2_656
S(2) S(3) 3.395(3) 1_555 2_656
S(4) S(8) 3.506(3) 1_555 2_756
S(4) C(1) 3.597(6) 1_555 2_656
S(5) S(7) 3.511(3) 1_555 2_655
S(5) S(8) 3.540(3) 1_555 2_656
S(6) S(6) 3.261(4) 1_555 2_646
S(8) S(8) 3.530(4) 1_555 2_756
C(1) C(2) 3.328(8) 1_555 2_656
C(2) C(2) 3.28(1) 1_555 2_656
C(3) C(6) 3.456(9) 1_555 2_656
C(4) C(5) 3.452(9) 1_555 2_656
